data_7103756
loop_
_publ_author_name
'Jason Love'
'Alexander J. Blake'
'Peter B. Hitchcock'
'Andrew Novak'
'Stuart D. Reid'
'Claire Wilson'

_publ_section_title
;
The syntheses and structures of Group 1 expanded
dipyrrolides: the formation of a 12-rung amidolithium circular ladder
;
_journal_name_full 'Chemical communications (Cambridge, England)'
_journal_paper_doi 10.1039/b303611a
_journal_year 2003
_chemical_formula_moiety 'C23 H18 N2 O2'
_chemical_formula_sum 'C23 H18 N2 O2'
_chemical_formula_weight 354.39
_chemical_name_systematic
;
?
;
_space_group_IT_number 61
_symmetry_cell_setting orthorhombic
_symmetry_space_group_name_Hall '-P 2ac 2ab'
_symmetry_space_group_name_H-M 'P b c a'
_atom_sites_solution_hydrogens geom
_atom_sites_solution_primary direct
_atom_sites_solution_secondary 'difference Fourier'
_audit_creation_method SHELXL-97
_cell_angle_alpha 90.00
_cell_angle_beta 90.00
_cell_angle_gamma 90.00
_cell_formula_units_Z 16
_cell_length_a 28.294(2)
_cell_length_b 9.1628(8)
_cell_length_c 29.053(2)
_cell_measurement_reflns_used 7962
_cell_measurement_temperature 150(2)
_cell_measurement_theta_max 26.75
_cell_measurement_theta_min 2.45
_cell_volume 7532.1(10)
_computing_cell_refinement 'Bruker SAINT version 6.02a (Bruker, 2000)'
_computing_data_collection 'Bruker SMART version 5.625 (Bruker, 2001)'
_computing_data_reduction 'Bruker SAINT; Bruker SHELXTL (Bruker, 1997)'
_computing_molecular_graphics 'Bruker SHELXTL'
_computing_publication_material 'SHELXL-97; PLATON (Spek, 2001)'
_computing_structure_refinement 'SHELXL-97 (Sheldrick, 1997)'
_computing_structure_solution 'SHELXS-97 (Sheldrick, 1990)'
_diffrn_ambient_temperature 150(2)
_diffrn_measured_fraction_theta_full 0.999
_diffrn_measured_fraction_theta_max 0.964
_diffrn_measurement_device_type 'Bruker SMART APEX CCD area detector'
_diffrn_measurement_method omega
_diffrn_radiation_monochromator graphite
_diffrn_radiation_source 'fine-focus sealed tube'
_diffrn_radiation_type MoK\a
_diffrn_radiation_wavelength 0.71073
_diffrn_reflns_av_R_equivalents 0.060
_diffrn_reflns_av_sigmaI/netI 0.032
_diffrn_reflns_limit_h_max 37
_diffrn_reflns_limit_h_min -38
_diffrn_reflns_limit_k_max 12
_diffrn_reflns_limit_k_min -11
_diffrn_reflns_limit_l_max 39
_diffrn_reflns_limit_l_min -39
_diffrn_reflns_number 94471
_diffrn_reflns_theta_full 27.50
_diffrn_reflns_theta_max 29.18
_diffrn_reflns_theta_min 2.01
_diffrn_standards_decay_% 0
_diffrn_standards_number 0
_exptl_absorpt_coefficient_mu 0.081
_exptl_absorpt_correction_T_max '?  # theoretical value = 0.9608'
_exptl_absorpt_correction_T_min '?  # theoretical value = 0.9532'
_exptl_absorpt_correction_type none
_exptl_absorpt_process_details none
_exptl_crystal_colour orange
_exptl_crystal_density_diffrn 1.250
_exptl_crystal_density_meas 0
_exptl_crystal_density_method 'not measured'
_exptl_crystal_description block
_exptl_crystal_F_000 2976
_exptl_crystal_size_max 0.60
_exptl_crystal_size_mid 0.60
_exptl_crystal_size_min 0.50
_refine_diff_density_max 0.40
_refine_diff_density_min -0.22
_refine_diff_density_rms 0.04
_refine_ls_extinction_method none
_refine_ls_goodness_of_fit_ref 0.992
_refine_ls_hydrogen_treatment 'riding model'
_refine_ls_matrix_type full
_refine_ls_number_parameters 487
_refine_ls_number_reflns 9821
_refine_ls_number_restraints 0
_refine_ls_restrained_S_all 0.992
_refine_ls_R_factor_all 0.0624
_refine_ls_R_factor_gt 0.0426
_refine_ls_shift/su_max 0.077
_refine_ls_shift/su_mean 0.012
_refine_ls_structure_factor_coef Fsqd
_refine_ls_weighting_details 'calc w=1/[\s^2^(Fo^2^)+(0.067P)^2^] where P=(Fo^2^+2Fc^2^)/3'
_refine_ls_weighting_scheme calc
_refine_ls_wR_factor_gt 0.1068
_refine_ls_wR_factor_ref 0.1131
_reflns_number_gt 7141
_reflns_number_total 9821
_reflns_threshold_expression >2sigma(I)
_cod_data_source_file b303611a.txt
_cod_data_source_block dpyrph
_cod_depositor_comments
;
The following automatic conversions were performed:
'_symmetry_cell_setting' value 'Orthorhombic' changed to 'orthorhombic'
according to '/home/saulius/struct/CIF-dictionaries/cif_core.dic'
dictionary named 'cif_core.dic' version 2.4.1 from 2010-06-29.

Automatic conversion script
Id: cif_fix_enum 1527 2010-12-29 10:47:43Z saulius 

The following automatic conversions were performed:

'_atom_sites_solution_hydrogens' value 'geometrically placed' was
changed to 'geom'.

Automatic conversion script
Id: cif_fix_values 6452 2018-10-05 10:23:21Z andrius 
;
_cod_original_sg_symbol_H-M Pbca
_cod_database_code 7103756

loop_
_symmetry_equiv_pos_as_xyz
'x, y, z'
'-x+1/2, -y, z+1/2'
'-x, y+1/2, -z+1/2'
'x+1/2, -y+1/2, -z'
'-x, -y, -z'
'x-1/2, y, -z-1/2'
'x, -y-1/2, z-1/2'
'-x-1/2, y-1/2, z'

loop_
_atom_site_label
_atom_site_type_symbol
_atom_site_fract_x
_atom_site_fract_y
_atom_site_fract_z
_atom_site_U_iso_or_equiv
_atom_site_adp_type
_atom_site_occupancy
_atom_site_symmetry_multiplicity
_atom_site_calc_flag
_atom_site_refinement_flags
_atom_site_disorder_assembly
_atom_site_disorder_group
O1 O 0.52967(3) 0.22327(9) 0.19543(3) 0.03028(19) Uani 1 1 d . . .
O2 O 0.71463(3) 0.10267(11) 0.19587(3) 0.0400(2) Uani 1 1 d . . .
O3 O 0.60185(3) 0.48664(9) 0.24422(3) 0.0371(2) Uani 1 1 d . . .
O4 O 0.63923(3) -0.08312(10) 0.26708(3) 0.0392(2) Uani 1 1 d . . .
N1 N 0.57257(3) 0.21658(10) 0.28535(3) 0.0238(2) Uani 1 1 d . . .
H1A H 0.5862 0.2854 0.2689 0.029 Uiso 1 1 calc R . .
N2 N 0.67621(3) 0.20353(10) 0.28307(3) 0.0262(2) Uani 1 1 d . . .
H2A H 0.6602 0.1259 0.2745 0.031 Uiso 1 1 calc R . .
N3 N 0.62049(3) 0.32039(10) 0.16212(3) 0.0261(2) Uani 1 1 d . . .
H3A H 0.5951 0.2854 0.1757 0.031 Uiso 1 1 calc R . .
N4 N 0.61937(3) 0.00482(10) 0.17439(3) 0.0263(2) Uani 1 1 d . . .
H4A H 0.6447 0.0503 0.1845 0.032 Uiso 1 1 calc R . .
C1 C 0.51449(4) 0.14505(13) 0.22635(4) 0.0275(2) Uani 1 1 d . . .
H1B H 0.4873 0.0876 0.2199 0.033 Uiso 1 1 calc R . .
C2 C 0.53459(4) 0.13370(12) 0.27146(4) 0.0252(2) Uani 1 1 d . . .
C3 C 0.52391(4) 0.03860(13) 0.30687(4) 0.0300(3) Uani 1 1 d . . .
H3B H 0.4992 -0.0315 0.3070 0.036 Uiso 1 1 calc R . .
C4 C 0.55611(4) 0.06447(13) 0.34233(4) 0.0292(3) Uani 1 1 d . . .
H4B H 0.5574 0.0144 0.3709 0.035 Uiso 1 1 calc R . .
C5 C 0.58587(4) 0.17575(12) 0.32847(4) 0.0243(2) Uani 1 1 d . . .
C6 C 0.62639(4) 0.24978(12) 0.35379(4) 0.0241(2) Uani 1 1 d . . .
C7 C 0.66638(4) 0.28638(13) 0.32061(4) 0.0262(2) Uani 1 1 d . . .
C8 C 0.69951(5) 0.39789(14) 0.32225(5) 0.0361(3) Uani 1 1 d . . .
H8A H 0.7012 0.4729 0.3448 0.043 Uiso 1 1 calc R . .
C9 C 0.73004(5) 0.38024(15) 0.28484(5) 0.0382(3) Uani 1 1 d . . .
H9A H 0.7563 0.4404 0.2775 0.046 Uiso 1 1 calc R . .
C10 C 0.71504(4) 0.25920(14) 0.26043(4) 0.0309(3) Uani 1 1 d . . .
C11 C 0.73195(4) 0.20380(15) 0.21763(4) 0.0355(3) Uani 1 1 d . . .
H11A H 0.7591 0.2495 0.2049 0.043 Uiso 1 1 calc R . .
C12 C 0.64332(4) 0.14215(12) 0.39133(4) 0.0263(2) Uani 1 1 d . . .
C13 C 0.61872(5) 0.13214(13) 0.43278(4) 0.0331(3) Uani 1 1 d . . .
H13A H 0.5924 0.1944 0.4381 0.040 Uiso 1 1 calc R . .
C14 C 0.63195(5) 0.03290(14) 0.46637(4) 0.0372(3) Uani 1 1 d . . .
H14A H 0.6150 0.0282 0.4945 0.045 Uiso 1 1 calc R . .
C15 C 0.66980(5) -0.05910(14) 0.45894(5) 0.0376(3) Uani 1 1 d . . .
H15A H 0.6791 -0.1269 0.4820 0.045 Uiso 1 1 calc R . .
C16 C 0.69411(5) -0.05197(15) 0.41779(5) 0.0416(3) Uani 1 1 d . . .
H16A H 0.7199 -0.1161 0.4124 0.050 Uiso 1 1 calc R . .
C17 C 0.68108(4) 0.04835(14) 0.38431(4) 0.0333(3) Uani 1 1 d . . .
H17A H 0.6983 0.0528 0.3562 0.040 Uiso 1 1 calc R . .
C18 C 0.61006(4) 0.39504(12) 0.37605(4) 0.0251(2) Uani 1 1 d . . .
C19 C 0.63795(4) 0.45837(13) 0.41026(4) 0.0307(3) Uani 1 1 d . . .
H19A H 0.6654 0.4086 0.4208 0.037 Uiso 1 1 calc R . .
C20 C 0.62643(5) 0.59198(14) 0.42911(4) 0.0344(3) Uani 1 1 d . . .
H20A H 0.6459 0.6337 0.4522 0.041 Uiso 1 1 calc R . .
C21 C 0.58638(5) 0.66520(14) 0.41424(5) 0.0352(3) Uani 1 1 d . . .
H21A H 0.5786 0.7579 0.4268 0.042 Uiso 1 1 calc R . .
C22 C 0.55796(5) 0.60282(14) 0.38117(4) 0.0346(3) Uani 1 1 d . . .
H22A H 0.5303 0.6521 0.3712 0.042 Uiso 1 1 calc R . .
C23 C 0.56967(4) 0.46774(13) 0.36236(4) 0.0286(3) Uani 1 1 d . . .
H23A H 0.5496 0.4251 0.3398 0.034 Uiso 1 1 calc R . .
C24 C 0.63449(5) 0.51607(13) 0.21813(4) 0.0316(3) Uani 1 1 d . . .
H24A H 0.6538 0.5971 0.2260 0.038 Uiso 1 1 calc R . .
C25 C 0.64594(4) 0.43916(13) 0.17699(4) 0.0287(3) Uani 1 1 d . . .
C26 C 0.68286(5) 0.45937(14) 0.14652(4) 0.0345(3) Uani 1 1 d . . .
H26A H 0.7063 0.5336 0.1481 0.041 Uiso 1 1 calc R . .
C27 C 0.67945(4) 0.35079(14) 0.11303(4) 0.0325(3) Uani 1 1 d . . .
H27A H 0.7002 0.3379 0.0876 0.039 Uiso 1 1 calc R . .
C28 C 0.64058(4) 0.26506(12) 0.12320(4) 0.0252(2) Uani 1 1 d . . .
C29 C 0.61910(4) 0.13460(12) 0.09827(4) 0.0243(2) Uani 1 1 d . . .
C30 C 0.59817(4) 0.02923(12) 0.13300(4) 0.0251(2) Uani 1 1 d . . .
C31 C 0.55991(4) -0.06345(13) 0.12958(4) 0.0311(3) Uani 1 1 d . . .
H31A H 0.5387 -0.0702 0.1043 0.037 Uiso 1 1 calc R . .
C32 C 0.55804(4) -0.14607(13) 0.17024(4) 0.0335(3) Uani 1 1 d . . .
H32A H 0.5354 -0.2193 0.1774 0.040 Uiso 1 1 calc R . .
C33 C 0.59512(4) -0.10157(12) 0.19799(4) 0.0299(3) Uani 1 1 d . . .
C34 C 0.60754(5) -0.13980(13) 0.24460(4) 0.0336(3) Uani 1 1 d . . .
H34A H 0.5897 -0.2149 0.2590 0.040 Uiso 1 1 calc R . .
C35 C 0.57940(4) 0.18554(13) 0.06510(4) 0.0270(2) Uani 1 1 d . . .
C36 C 0.55352(4) 0.31205(14) 0.07333(5) 0.0342(3) Uani 1 1 d . . .
H36A H 0.5603 0.3701 0.0996 0.041 Uiso 1 1 calc R . .
C37 C 0.51778(5) 0.35385(16) 0.04334(5) 0.0424(3) Uani 1 1 d . . .
H37A H 0.5001 0.4399 0.0495 0.051 Uiso 1 1 calc R . .
C38 C 0.50758(5) 0.27197(16) 0.00479(5) 0.0429(3) Uani 1 1 d . . .
H38A H 0.4833 0.3017 -0.0157 0.052 Uiso 1 1 calc R . .
C39 C 0.53298(5) 0.14656(16) -0.00374(5) 0.0391(3) Uani 1 1 d . . .
H39A H 0.5263 0.0897 -0.0303 0.047 Uiso 1 1 calc R . .
C40 C 0.56838(4) 0.10327(14) 0.02640(4) 0.0320(3) Uani 1 1 d . . .
H40A H 0.5854 0.0158 0.0205 0.038 Uiso 1 1 calc R . .
C41 C 0.65827(4) 0.05626(12) 0.07031(4) 0.0243(2) Uani 1 1 d . . .
C42 C 0.67816(4) 0.12635(13) 0.03235(4) 0.0270(2) Uani 1 1 d . . .
H42A H 0.6675 0.2209 0.0239 0.032 Uiso 1 1 calc R . .
C43 C 0.71333(4) 0.05930(14) 0.00685(4) 0.0291(3) Uani 1 1 d . . .
H43A H 0.7272 0.1092 -0.0184 0.035 Uiso 1 1 calc R . .
C44 C 0.72832(4) -0.08014(14) 0.01800(4) 0.0317(3) Uani 1 1 d . . .
H44A H 0.7524 -0.1262 0.0004 0.038 Uiso 1 1 calc R . .
C45 C 0.70811(4) -0.15154(14) 0.05473(4) 0.0321(3) Uani 1 1 d . . .
H45A H 0.7179 -0.2479 0.0621 0.038 Uiso 1 1 calc R . .
C46 C 0.67345(4) -0.08345(13) 0.08106(4) 0.0289(3) Uani 1 1 d . . .
H46A H 0.6601 -0.1332 0.1066 0.035 Uiso 1 1 calc R . .

loop_
_atom_site_aniso_label
_atom_site_aniso_U_11
_atom_site_aniso_U_22
_atom_site_aniso_U_33
_atom_site_aniso_U_23
_atom_site_aniso_U_13
_atom_site_aniso_U_12
O1 0.0287(4) 0.0313(4) 0.0308(4) -0.0033(4) -0.0008(4) 0.0029(3)
O2 0.0322(5) 0.0517(6) 0.0362(5) -0.0047(4) 0.0031(4) 0.0044(4)
O3 0.0478(5) 0.0291(5) 0.0344(5) -0.0033(4) 0.0085(4) -0.0017(4)
O4 0.0463(5) 0.0330(5) 0.0384(5) -0.0004(4) -0.0018(4) 0.0018(4)
N1 0.0235(5) 0.0240(5) 0.0238(5) -0.0018(4) 0.0004(4) -0.0011(4)
N2 0.0234(5) 0.0283(5) 0.0268(5) 0.0001(4) -0.0008(4) -0.0004(4)
N3 0.0270(5) 0.0230(5) 0.0283(5) -0.0014(4) 0.0039(4) -0.0007(4)
N4 0.0270(5) 0.0250(5) 0.0270(5) 0.0003(4) 0.0032(4) 0.0002(4)
C1 0.0223(6) 0.0277(6) 0.0326(6) -0.0084(5) 0.0004(5) 0.0010(4)
C2 0.0218(5) 0.0249(6) 0.0289(6) -0.0076(5) 0.0018(5) 0.0002(4)
C3 0.0282(6) 0.0272(6) 0.0347(7) -0.0058(5) 0.0049(5) -0.0044(5)
C4 0.0335(6) 0.0261(6) 0.0281(6) -0.0004(5) 0.0040(5) -0.0009(5)
C5 0.0253(6) 0.0234(5) 0.0244(6) -0.0027(4) 0.0010(4) 0.0018(4)
C6 0.0254(6) 0.0234(6) 0.0236(5) -0.0020(4) -0.0022(4) 0.0005(4)
C7 0.0260(6) 0.0270(6) 0.0257(6) 0.0006(5) -0.0025(5) 0.0012(5)
C8 0.0370(7) 0.0353(7) 0.0361(7) -0.0028(6) 0.0005(6) -0.0089(6)
C9 0.0317(7) 0.0429(8) 0.0398(7) 0.0031(6) 0.0022(6) -0.0094(6)
C10 0.0246(6) 0.0372(7) 0.0309(6) 0.0046(5) 0.0016(5) 0.0007(5)
C11 0.0259(6) 0.0467(8) 0.0339(7) 0.0049(6) 0.0029(5) 0.0037(5)
C12 0.0297(6) 0.0236(6) 0.0256(6) -0.0019(5) -0.0050(5) -0.0007(4)
C13 0.0404(7) 0.0292(6) 0.0296(6) 0.0003(5) 0.0015(5) 0.0028(5)
C14 0.0505(8) 0.0335(7) 0.0277(6) 0.0013(5) -0.0020(6) -0.0074(6)
C15 0.0462(8) 0.0314(7) 0.0353(7) 0.0064(6) -0.0157(6) -0.0049(6)
C16 0.0392(7) 0.0402(8) 0.0452(8) 0.0041(6) -0.0105(6) 0.0104(6)
C17 0.0331(7) 0.0370(7) 0.0300(6) 0.0012(5) -0.0037(5) 0.0048(5)
C18 0.0279(6) 0.0233(5) 0.0241(6) -0.0004(4) -0.0002(5) -0.0002(4)
C19 0.0315(6) 0.0292(6) 0.0314(6) -0.0017(5) -0.0079(5) 0.0036(5)
C20 0.0401(7) 0.0304(6) 0.0328(7) -0.0060(5) -0.0083(5) -0.0014(5)
C21 0.0416(7) 0.0255(6) 0.0386(7) -0.0063(5) -0.0024(6) 0.0044(5)
C22 0.0340(7) 0.0323(7) 0.0375(7) -0.0036(6) -0.0056(5) 0.0082(5)
C23 0.0283(6) 0.0305(6) 0.0270(6) -0.0031(5) -0.0045(5) 0.0006(5)
C24 0.0370(7) 0.0233(6) 0.0345(7) -0.0013(5) -0.0007(5) -0.0008(5)
C25 0.0314(6) 0.0235(6) 0.0313(6) -0.0010(5) -0.0017(5) -0.0004(5)
C26 0.0352(7) 0.0307(6) 0.0376(7) -0.0034(5) 0.0034(6) -0.0086(5)
C27 0.0303(6) 0.0343(7) 0.0329(7) -0.0035(5) 0.0061(5) -0.0061(5)
C28 0.0251(5) 0.0247(6) 0.0259(6) -0.0002(5) 0.0015(5) 0.0014(4)
C29 0.0233(5) 0.0247(6) 0.0248(6) -0.0007(5) 0.0019(4) -0.0006(4)
C30 0.0252(6) 0.0241(6) 0.0261(6) -0.0020(5) 0.0036(5) 0.0018(4)
C31 0.0292(6) 0.0298(6) 0.0344(7) -0.0030(5) 0.0023(5) -0.0025(5)
C32 0.0358(7) 0.0262(6) 0.0384(7) -0.0005(5) 0.0095(6) -0.0042(5)
C33 0.0349(6) 0.0226(6) 0.0324(6) 0.0006(5) 0.0095(5) 0.0021(5)
C34 0.0423(7) 0.0231(6) 0.0354(7) 0.0006(5) 0.0081(6) 0.0026(5)
C35 0.0233(6) 0.0293(6) 0.0284(6) 0.0045(5) 0.0023(5) -0.0029(5)
C36 0.0325(7) 0.0334(7) 0.0368(7) 0.0055(6) 0.0018(5) 0.0027(5)
C37 0.0349(7) 0.0397(7) 0.0525(9) 0.0162(7) 0.0000(6) 0.0062(6)
C38 0.0332(7) 0.0523(9) 0.0434(8) 0.0197(7) -0.0077(6) -0.0051(6)
C39 0.0339(7) 0.0488(8) 0.0347(7) 0.0093(6) -0.0056(6) -0.0128(6)
C40 0.0281(6) 0.0345(7) 0.0333(7) 0.0020(5) -0.0006(5) -0.0051(5)
C41 0.0211(5) 0.0281(6) 0.0238(5) -0.0038(4) -0.0011(4) -0.0004(4)
C42 0.0251(6) 0.0291(6) 0.0266(6) -0.0019(5) -0.0010(5) -0.0007(5)
C43 0.0251(6) 0.0374(7) 0.0249(6) -0.0044(5) 0.0007(5) -0.0046(5)
C44 0.0243(6) 0.0384(7) 0.0324(6) -0.0100(5) 0.0007(5) 0.0011(5)
C45 0.0304(6) 0.0293(6) 0.0364(7) -0.0042(5) -0.0024(5) 0.0044(5)
C46 0.0293(6) 0.0294(6) 0.0279(6) -0.0009(5) 0.0001(5) -0.0003(5)

loop_
_atom_type_symbol
_atom_type_description
_atom_type_scat_dispersion_real
_atom_type_scat_dispersion_imag
_atom_type_scat_source
C C 0.0033 0.0016 'International Tables Vol C Tables 4.2.6.8 and 6.1.1.4'
H H 0.0000 0.0000 'International Tables Vol C Tables 4.2.6.8 and 6.1.1.4'
N N 0.0061 0.0033 'International Tables Vol C Tables 4.2.6.8 and 6.1.1.4'
O O 0.0106 0.0060 'International Tables Vol C Tables 4.2.6.8 and 6.1.1.4'

loop_
_geom_angle_atom_site_label_1
_geom_angle_atom_site_label_2
_geom_angle_atom_site_label_3
_geom_angle
_geom_angle_site_symmetry_1
_geom_angle_site_symmetry_3
_geom_angle_publ_flag
C5 N1 C2 109.53(9) . . ?
C7 N2 C10 109.86(10) . . ?
C28 N3 C25 109.68(10) . . ?
C30 N4 C33 109.68(10) . . ?
O1 C1 C2 124.99(11) . . ?
N1 C2 C3 107.48(10) . . ?
N1 C2 C1 122.56(10) . . ?
C3 C2 C1 129.81(11) . . ?
C2 C3 C4 107.45(10) . . ?
C5 C4 C3 107.93(11) . . ?
N1 C5 C4 107.61(10) . . ?
N1 C5 C6 122.08(10) . . ?
C4 C5 C6 130.30(11) . . ?
C5 C6 C7 110.59(9) . . ?
C5 C6 C12 106.86(9) . . ?
C7 C6 C12 110.89(9) . . ?
C5 C6 C18 111.09(9) . . ?
C7 C6 C18 107.23(9) . . ?
C12 C6 C18 110.22(9) . . ?
N2 C7 C8 107.51(10) . . ?
N2 C7 C6 122.49(10) . . ?
C8 C7 C6 129.95(11) . . ?
C7 C8 C9 107.80(11) . . ?
C10 C9 C8 107.57(11) . . ?
N2 C10 C9 107.25(11) . . ?
N2 C10 C11 123.50(12) . . ?
C9 C10 C11 129.03(12) . . ?
O2 C11 C10 125.85(12) . . ?
C17 C12 C13 118.11(11) . . ?
C17 C12 C6 122.03(10) . . ?
C13 C12 C6 119.77(10) . . ?
C14 C13 C12 121.12(12) . . ?
C15 C14 C13 120.03(13) . . ?
C14 C15 C16 119.55(12) . . ?
C15 C16 C17 120.38(13) . . ?
C12 C17 C16 120.80(12) . . ?
C23 C18 C19 118.19(10) . . ?
C23 C18 C6 122.72(10) . . ?
C19 C18 C6 119.05(10) . . ?
C20 C19 C18 121.19(11) . . ?
C19 C20 C21 119.93(11) . . ?
C22 C21 C20 119.60(12) . . ?
C21 C22 C23 120.24(11) . . ?
C18 C23 C22 120.82(11) . . ?
O3 C24 C25 125.57(12) . . ?
N3 C25 C26 107.51(10) . . ?
N3 C25 C24 122.42(11) . . ?
C26 C25 C24 130.01(11) . . ?
C25 C26 C27 107.39(11) . . ?
C28 C27 C26 108.12(11) . . ?
N3 C28 C27 107.30(10) . . ?
N3 C28 C29 121.30(10) . . ?
C27 C28 C29 131.36(10) . . ?
C30 C29 C28 109.81(9) . . ?
C30 C29 C41 109.44(9) . . ?
C28 C29 C41 109.09(9) . . ?
C30 C29 C35 108.77(9) . . ?
C28 C29 C35 110.36(9) . . ?
C41 C29 C35 109.34(9) . . ?
N4 C30 C31 107.93(10) . . ?
N4 C30 C29 121.31(10) . . ?
C31 C30 C29 130.58(11) . . ?
C30 C31 C32 107.52(11) . . ?
C33 C32 C31 107.62(11) . . ?
N4 C33 C32 107.24(11) . . ?
N4 C33 C34 121.25(11) . . ?
C32 C33 C34 131.29(11) . . ?
O4 C34 C33 125.17(12) . . ?
C40 C35 C36 118.23(11) . . ?
C40 C35 C29 120.13(10) . . ?
C36 C35 C29 121.64(11) . . ?
C37 C36 C35 120.34(13) . . ?
C38 C37 C36 120.80(13) . . ?
C39 C38 C37 119.39(13) . . ?
C38 C39 C40 120.08(13) . . ?
C39 C40 C35 121.16(12) . . ?
C46 C41 C42 118.59(11) . . ?
C46 C41 C29 122.08(10) . . ?
C42 C41 C29 119.31(10) . . ?
C43 C42 C41 120.59(11) . . ?
C42 C43 C44 120.28(11) . . ?
C45 C44 C43 119.54(11) . . ?
C44 C45 C46 120.40(12) . . ?
C41 C46 C45 120.57(11) . . ?

loop_
_geom_bond_atom_site_label_1
_geom_bond_atom_site_label_2
_geom_bond_distance
_geom_bond_site_symmetry_2
_geom_bond_publ_flag
O1 C1 1.2269(14) . ?
O2 C11 1.2241(16) . ?
O3 C24 1.2245(15) . ?
O4 C34 1.2250(15) . ?
N1 C5 1.3604(14) . ?
N1 C2 1.3762(14) . ?
N2 C7 1.3576(15) . ?
N2 C10 1.3785(15) . ?
N3 C28 1.3633(14) . ?
N3 C25 1.3744(15) . ?
N4 C30 1.3624(14) . ?
N4 C33 1.3752(15) . ?
C1 C2 1.4325(16) . ?
C2 C3 1.3816(17) . ?
C3 C4 1.3955(17) . ?
C4 C5 1.3825(16) . ?
C5 C6 1.5218(15) . ?
C6 C7 1.5237(16) . ?
C6 C12 1.5464(16) . ?
C6 C18 1.5502(15) . ?
C7 C8 1.3874(16) . ?
C8 C9 1.3977(18) . ?
C9 C10 1.3831(18) . ?
C10 C11 1.4258(18) . ?
C12 C17 1.3863(16) . ?
C12 C13 1.3939(16) . ?
C13 C14 1.3855(18) . ?
C14 C15 1.3799(19) . ?
C15 C16 1.381(2) . ?
C16 C17 1.3881(18) . ?
C18 C23 1.3813(16) . ?
C18 C19 1.3954(16) . ?
C19 C20 1.3802(17) . ?
C20 C21 1.3858(17) . ?
C21 C22 1.3771(18) . ?
C22 C23 1.3931(17) . ?
C24 C25 1.4250(17) . ?
C25 C26 1.3819(17) . ?
C26 C27 1.3950(17) . ?
C27 C28 1.3834(16) . ?
C28 C29 1.5240(16) . ?
C29 C30 1.5168(15) . ?
C29 C41 1.5504(15) . ?
C29 C35 1.5520(16) . ?
C30 C31 1.3793(16) . ?
C31 C32 1.4038(17) . ?
C32 C33 1.3845(18) . ?
C33 C34 1.4421(18) . ?
C35 C40 1.3889(17) . ?
C35 C36 1.3918(17) . ?
C36 C37 1.3887(18) . ?
C37 C38 1.379(2) . ?
C38 C39 1.378(2) . ?
C39 C40 1.3883(18) . ?
C41 C46 1.3858(16) . ?
C41 C42 1.3948(16) . ?
C42 C43 1.3845(16) . ?
C43 C44 1.3847(18) . ?
C44 C45 1.3759(17) . ?
C45 C46 1.3917(17) . ?
